data_4517668
loop_
_publ_author_name
'Shao, Zhichao'
'Zhao, Yujie'
'Xie, Qiong'
'Wang, Hongfei'
'Cui, Yang'
'Yang, Xiaoqian'
'Hou, Hongwei'

_publ_section_title
;
 Efficient Identification for Alcohol Homologues and Hyperthermy Based on
 Coordination Polymer Multiple Structural Transformations.
;
_journal_issue 21
_journal_name_full 'ACS applied materials &amp; interfaces'
_journal_page_first 24141
_journal_page_last 24148
_journal_paper_doi 10.1021/acsami.0c05208
_journal_volume 12
_journal_year 2020
_chemical_formula_sum 'C27 H23 N O9 Zn'
_chemical_formula_weight 570.83
_space_group_crystal_system triclinic
_space_group_IT_number 2
_space_group_name_Hall '-P 1'
_space_group_name_H-M_alt 'P -1'
_atom_sites_solution_hydrogens geom
_audit_creation_method SHELXL-2018/3
_cell_angle_alpha 84.483(2)
_cell_angle_beta 85.003(2)
_cell_angle_gamma 76.0730(10)
_cell_formula_units_Z 2
_cell_length_a 7.8226(4)
_cell_length_b 12.6076(6)
_cell_length_c 13.0421(7)
_cell_measurement_reflns_used 9841
_cell_measurement_temperature 300(2)
_cell_measurement_theta_max 27.50
_cell_measurement_theta_min 2.69
_cell_volume 1239.94(11)
_computing_structure_refinement 'SHELXL-2018/3 (Sheldrick, 2018)'
_computing_structure_solution 'SHELXT 2014/5 (Sheldrick, 2014)'
_diffrn_ambient_temperature 300(2)
_diffrn_measured_fraction_theta_full 0.996
_diffrn_measured_fraction_theta_max 0.997
_diffrn_measurement_device_type 'Bruker APEX-II CCD'
_diffrn_measurement_method '\f and \w scans'
_diffrn_radiation_type MoK\a
_diffrn_radiation_wavelength 0.71073
_diffrn_reflns_av_R_equivalents 0.0226
_diffrn_reflns_av_unetI/netI 0.0186
_diffrn_reflns_Laue_measured_fraction_full 0.996
_diffrn_reflns_Laue_measured_fraction_max 0.997
_diffrn_reflns_limit_h_max 10
_diffrn_reflns_limit_h_min -10
_diffrn_reflns_limit_k_max 16
_diffrn_reflns_limit_k_min -16
_diffrn_reflns_limit_l_max 16
_diffrn_reflns_limit_l_min -16
_diffrn_reflns_number 26941
_diffrn_reflns_point_group_measured_fraction_full 0.996
_diffrn_reflns_point_group_measured_fraction_max 0.997
_diffrn_reflns_theta_full 25.242
_diffrn_reflns_theta_max 27.549
_diffrn_reflns_theta_min 2.689
_exptl_absorpt_coefficient_mu 1.048
_exptl_absorpt_correction_type multi-scan
_exptl_crystal_colour yellow
_exptl_crystal_density_diffrn 1.529
_exptl_crystal_description block
_exptl_crystal_F_000 588
_exptl_crystal_size_max 0.120
_exptl_crystal_size_mid 0.110
_exptl_crystal_size_min 0.110
_exptl_transmission_factor_max 0.7456
_exptl_transmission_factor_min 0.6998
_refine_diff_density_max 0.439
_refine_diff_density_min -0.521
_refine_diff_density_rms 0.048
_refine_ls_extinction_method none
_refine_ls_goodness_of_fit_ref 1.052
_refine_ls_hydrogen_treatment constr
_refine_ls_matrix_type full
_refine_ls_number_parameters 355
_refine_ls_number_reflns 5697
_refine_ls_number_restraints 2
_refine_ls_restrained_S_all 1.081
_refine_ls_R_factor_all 0.0325
_refine_ls_R_factor_gt 0.0277
_refine_ls_shift/su_max 0.001
_refine_ls_shift/su_mean 0.000
_refine_ls_structure_factor_coef Fsqd
_refine_ls_weighting_details 'w=1/[\s^2^(Fo^2^)+(0.0317P)^2^+0.6256P] where P=(Fo^2^+2Fc^2^)/3'
_refine_ls_weighting_scheme calc
_refine_ls_wR_factor_gt 0.0684
_refine_ls_wR_factor_ref 0.0709
_reflns_Friedel_coverage 0.000
_reflns_number_gt 5174
_reflns_number_total 5697
_reflns_threshold_expression 'I > 2\s(I)'
_cod_data_source_file am0c05208_si_002.cif
_cod_data_source_block 1-MeOH
_cod_depositor_comments 'Adding full bibliography for 4517663--4517671.cif.'
_cod_original_cell_volume 1239.95(11)
_cod_database_code 4517668
_shelx_shelxl_version_number 2018/3
_shelx_space_group_comment
;
The symmetry employed for this shelxl refinement is uniquely defined
by the following loop, which should always be used as a source of
symmetry information in preference to the above space-group names.
They are only intended as comments.
;
_shelx_estimated_absorpt_t_min 0.885
_shelx_estimated_absorpt_t_max 0.893

loop_
_space_group_symop_operation_xyz
'x, y, z'
'-x, -y, -z'

loop_
_atom_site_label
_atom_site_type_symbol
_atom_site_fract_x
_atom_site_fract_y
_atom_site_fract_z
_atom_site_U_iso_or_equiv
_atom_site_adp_type
_atom_site_occupancy
_atom_site_site_symmetry_order
_atom_site_calc_flag
_atom_site_refinement_flags_posn
_atom_site_refinement_flags_adp
_atom_site_refinement_flags_occupancy
_atom_site_disorder_assembly
_atom_site_disorder_group
Zn1 Zn 0.89807(2) 0.41807(2) 0.48692(2) 0.02366(6) Uani 1 1 d . . . . .
O1 O 0.2109(3) 0.99785(16) 0.06968(16) 0.0824(6) Uani 1 1 d . . . . .
O2 O 0.2879(3) 1.16436(15) 0.06244(16) 0.0900(7) Uani 1 1 d . U . . .
O3 O 0.74954(17) 0.53827(9) 0.39594(10) 0.0371(3) Uani 1 1 d . . . . .
O4 O 0.90122(17) 0.66031(10) 0.42336(10) 0.0415(3) Uani 1 1 d . . . . .
O5 O 0.0316(2) 0.65745(15) 1.10238(12) 0.0599(4) Uani 1 1 d . . . . .
O6 O 0.3061(2) 0.68636(12) 1.12502(11) 0.0517(4) Uani 1 1 d . . . . .
O7 O 0.92985(16) 0.61725(11) 0.64187(10) 0.0392(3) Uani 1 1 d . . . . .
O8 O 0.77979(18) 0.49458(10) 0.61537(10) 0.0419(3) Uani 1 1 d . . . . .
N1 N 0.77024(18) 0.29426(10) 0.49543(10) 0.0285(3) Uani 1 1 d . . . . .
C1 C 0.1286(3) 0.70074(19) 1.16818(17) 0.0544(5) Uani 1 1 d . . . . .
H1A H 0.126964 0.662892 1.236497 0.065 Uiso 1 1 calc R U . . .
H1B H 0.076049 0.778005 1.174298 0.065 Uiso 1 1 calc R U . . .
C2 C 0.3054(2) 0.65092(13) 1.02864(13) 0.0345(4) Uani 1 1 d . . . . .
C3 C 0.1421(2) 0.63246(16) 1.01591(15) 0.0410(4) Uani 1 1 d . . . . .
C4 C 0.1072(3) 0.59195(19) 0.92894(16) 0.0503(5) Uani 1 1 d . . . . .
H4 H -0.003447 0.580201 0.920419 0.060 Uiso 1 1 calc R U . . .
C5 C 0.2450(3) 0.56899(17) 0.85347(14) 0.0427(4) Uani 1 1 d . . . . .
H5 H 0.226414 0.539718 0.793755 0.051 Uiso 1 1 calc R U . . .
C6 C 0.4100(2) 0.58847(13) 0.86456(13) 0.0316(3) Uani 1 1 d . . . . .
C7 C 0.4419(2) 0.63097(14) 0.95507(13) 0.0334(3) Uani 1 1 d . . . . .
H7 H 0.550796 0.644819 0.964314 0.040 Uiso 1 1 calc R U . . .
C8 C 0.5452(2) 0.56239(13) 0.78018(13) 0.0330(3) Uani 1 1 d . . . . .
H8 H 0.525987 0.514197 0.735143 0.040 Uiso 1 1 calc R U . . .
C9 C 0.6918(2) 0.59816(14) 0.75908(13) 0.0329(3) Uani 1 1 d . . . . .
H9 H 0.721385 0.643384 0.803513 0.040 Uiso 1 1 calc R U . . .
C10 C 0.8088(2) 0.56716(13) 0.66597(13) 0.0309(3) Uani 1 1 d . . . . .
C11 C 0.1787(4) 1.1077(3) 0.0219(2) 0.0844(8) Uani 1 1 d . U . . .
H11A H 0.203252 1.106086 -0.052158 0.101 Uiso 1 1 calc R U . . .
H11B H 0.055844 1.144594 0.035238 0.101 Uiso 1 1 calc R U . . .
C12 C 0.3568(3) 0.98797(18) 0.12471(17) 0.0544(5) Uani 1 1 d . . . . .
C13 C 0.4024(4) 1.08688(18) 0.12062(18) 0.0617(7) Uani 1 1 d . . . . .
C14 C 0.5386(4) 1.10019(18) 0.1709(2) 0.0686(7) Uani 1 1 d . . . . .
H14 H 0.569425 1.167274 0.167844 0.082 Uiso 1 1 calc R U . . .
C15 C 0.6305(3) 1.00807(16) 0.22758(18) 0.0530(5) Uani 1 1 d . . . . .
H15 H 0.724920 1.014390 0.263346 0.064 Uiso 1 1 calc R U . . .
C16 C 0.5872(3) 0.90758(14) 0.23286(14) 0.0388(4) Uani 1 1 d . . . . .
C17 C 0.4450(3) 0.89670(16) 0.17980(16) 0.0472(5) Uani 1 1 d . . . . .
H17 H 0.412111 0.830321 0.182016 0.057 Uiso 1 1 calc R U . . .
C18 C 0.6896(2) 0.81599(14) 0.29553(14) 0.0354(4) Uani 1 1 d . . . . .
H18 H 0.779354 0.831671 0.329435 0.042 Uiso 1 1 calc R U . . .
C19 C 0.6723(2) 0.71377(14) 0.31069(14) 0.0346(4) Uani 1 1 d . . . . .
H19 H 0.588482 0.692790 0.275861 0.041 Uiso 1 1 calc R U . . .
C20 C 0.7827(2) 0.63166(13) 0.38160(12) 0.0295(3) Uani 1 1 d . . . . .
C21 C 0.6164(2) 0.30938(17) 0.45254(16) 0.0427(4) Uani 1 1 d . . . . .
H21 H 0.565380 0.378799 0.423283 0.051 Uiso 1 1 calc R U . . .
C22 C 0.5304(3) 0.2272(2) 0.4498(2) 0.0610(6) Uani 1 1 d . . . . .
H22 H 0.424739 0.241314 0.417673 0.073 Uiso 1 1 calc R U . . .
C23 C 0.5990(3) 0.1241(2) 0.49393(19) 0.0610(7) Uani 1 1 d D . . . .
C24 C 0.7551(4) 0.10922(16) 0.5403(2) 0.0645(7) Uani 1 1 d . . . . .
H24 H 0.805480 0.041188 0.572609 0.077 Uiso 1 1 calc R U . . .
C25 C 0.8379(3) 0.19501(15) 0.53931(17) 0.0470(5) Uani 1 1 d . . . . .
H25 H 0.944278 0.182761 0.570331 0.056 Uiso 1 1 calc R U . . .
O9 O 0.8789(3) 0.84018(16) 0.6653(2) 0.0908(7) Uani 1 1 d . . . . .
H9A H 0.883123 0.774491 0.666091 0.136 Uiso 1 1 calc R U . . .
C27 C 1.0119(4) 0.8553(3) 0.7208(2) 0.0862(9) Uani 1 1 d . . . . .
H27A H 1.116852 0.852597 0.676129 0.129 Uiso 1 1 calc R U . . .
H27B H 1.035163 0.798485 0.775781 0.129 Uiso 1 1 calc R U . . .
H27C H 0.976415 0.925369 0.749208 0.129 Uiso 1 1 calc R U . . .
C26 C 0.4802(4) 0.0502(3) 0.4786(2) 0.0331(11) Uani 0.628(10) 1 d . . P A 1
H26A H 0.381774 0.074849 0.440005 0.040 Uiso 0.628(10) 1 calc R U P A 1
C26' C 0.5707(8) 0.0084(4) 0.5200(4) 0.034(2) Uani 0.372(10) 1 d D . P A 2
H26B H 0.645136 -0.045191 0.560137 0.041 Uiso 0.372(10) 1 calc R U P A 2

loop_
_atom_site_aniso_label
_atom_site_aniso_U_11
_atom_site_aniso_U_22
_atom_site_aniso_U_33
_atom_site_aniso_U_23
_atom_site_aniso_U_13
_atom_site_aniso_U_12
Zn1 0.02671(10) 0.01787(9) 0.03002(10) -0.00104(6) -0.00297(7) -0.01221(7)
O1 0.0821(13) 0.0720(12) 0.0819(13) 0.0047(10) -0.0411(11) 0.0122(10)
O2 0.1161(17) 0.0550(11) 0.0766(13) 0.0229(9) -0.0237(12) 0.0189(10)
O3 0.0431(7) 0.0249(6) 0.0442(7) 0.0030(5) -0.0133(6) -0.0082(5)
O4 0.0380(7) 0.0368(6) 0.0522(8) 0.0074(6) -0.0195(6) -0.0123(5)
O5 0.0497(9) 0.0774(11) 0.0522(9) -0.0149(8) 0.0204(7) -0.0186(8)
O6 0.0625(9) 0.0578(9) 0.0396(7) -0.0179(6) 0.0115(7) -0.0231(7)
O7 0.0360(6) 0.0431(7) 0.0414(7) -0.0094(6) 0.0073(5) -0.0158(5)
O8 0.0532(8) 0.0383(7) 0.0376(7) -0.0129(5) 0.0109(6) -0.0186(6)
N1 0.0328(7) 0.0229(6) 0.0348(7) -0.0021(5) -0.0013(6) -0.0166(5)
C1 0.0633(14) 0.0510(12) 0.0428(11) -0.0068(9) 0.0169(10) -0.0074(10)
C2 0.0441(10) 0.0274(8) 0.0318(8) -0.0013(6) 0.0018(7) -0.0096(7)
C3 0.0370(9) 0.0431(10) 0.0400(10) 0.0008(8) 0.0090(8) -0.0091(8)
C4 0.0363(10) 0.0705(14) 0.0483(11) -0.0019(10) 0.0001(8) -0.0229(10)
C5 0.0449(10) 0.0536(11) 0.0347(9) -0.0039(8) -0.0025(8) -0.0213(9)
C6 0.0352(8) 0.0283(8) 0.0313(8) 0.0019(6) 0.0011(7) -0.0103(7)
C7 0.0360(9) 0.0307(8) 0.0348(9) -0.0013(7) 0.0016(7) -0.0123(7)
C8 0.0406(9) 0.0289(8) 0.0295(8) -0.0027(6) 0.0006(7) -0.0087(7)
C9 0.0374(9) 0.0306(8) 0.0310(8) -0.0055(6) 0.0011(7) -0.0083(7)
C10 0.0323(8) 0.0280(8) 0.0306(8) 0.0000(6) -0.0003(7) -0.0047(6)
C11 0.093(2) 0.0821(19) 0.0506(14) 0.0106(13) -0.0144(13) 0.0295(14)
C12 0.0591(13) 0.0500(12) 0.0450(11) -0.0013(9) -0.0128(10) 0.0071(10)
C13 0.0832(17) 0.0370(11) 0.0493(12) 0.0120(9) -0.0026(12) 0.0098(11)
C14 0.096(2) 0.0312(10) 0.0758(17) 0.0127(10) -0.0091(15) -0.0140(12)
C15 0.0697(14) 0.0335(10) 0.0565(13) 0.0039(9) -0.0091(11) -0.0148(10)
C16 0.0488(10) 0.0278(8) 0.0371(9) 0.0012(7) -0.0041(8) -0.0046(7)
C17 0.0539(12) 0.0332(9) 0.0521(12) 0.0014(8) -0.0149(10) -0.0034(8)
C18 0.0374(9) 0.0322(8) 0.0365(9) -0.0002(7) -0.0066(7) -0.0075(7)
C19 0.0357(9) 0.0286(8) 0.0400(9) 0.0014(7) -0.0117(7) -0.0070(7)
C20 0.0294(8) 0.0267(7) 0.0312(8) -0.0016(6) -0.0031(6) -0.0042(6)
C21 0.0367(9) 0.0446(10) 0.0542(11) -0.0042(9) -0.0067(8) -0.0226(8)
C22 0.0502(12) 0.0751(16) 0.0761(16) -0.0264(13) 0.0038(11) -0.0453(12)
C23 0.0742(16) 0.0595(14) 0.0685(14) -0.0349(12) 0.0362(12) -0.0561(13)
C24 0.099(2) 0.0235(9) 0.0730(16) 0.0011(9) 0.0160(14) -0.0278(11)
C25 0.0574(12) 0.0278(9) 0.0595(12) 0.0057(8) -0.0106(10) -0.0183(8)
O9 0.0701(12) 0.0531(11) 0.150(2) -0.0149(13) -0.0111(13) -0.0115(9)
C27 0.090(2) 0.092(2) 0.081(2) -0.0303(17) 0.0125(17) -0.0274(18)
C26 0.0297(16) 0.032(2) 0.0431(17) -0.0020(13) -0.0078(13) -0.0155(14)
C26' 0.037(3) 0.026(3) 0.048(3) -0.003(2) -0.003(3) -0.024(2)

loop_
_atom_type_symbol
_atom_type_description
_atom_type_scat_dispersion_real
_atom_type_scat_dispersion_imag
_atom_type_scat_source
C C 0.0033 0.0016 'International Tables Vol C Tables 4.2.6.8 and 6.1.1.4'
H H 0.0000 0.0000 'International Tables Vol C Tables 4.2.6.8 and 6.1.1.4'
N N 0.0061 0.0033 'International Tables Vol C Tables 4.2.6.8 and 6.1.1.4'
O O 0.0106 0.0060 'International Tables Vol C Tables 4.2.6.8 and 6.1.1.4'
Zn Zn 0.2839 1.4301 'International Tables Vol C Tables 4.2.6.8 and 6.1.1.4'

loop_
_geom_angle_atom_site_label_1
_geom_angle_atom_site_label_2
_geom_angle_atom_site_label_3
_geom_angle
_geom_angle_site_symmetry_1
_geom_angle_site_symmetry_3
_geom_angle_publ_flag
O3 Zn1 N1 103.71(5) . . ?
O3 Zn1 O4 159.07(5) . 2_766 ?
N1 Zn1 O4 97.22(5) . 2_766 ?
O3 Zn1 O8 89.97(5) . . ?
N1 Zn1 O8 99.30(5) . . ?
O4 Zn1 O8 86.94(6) 2_766 . ?
O3 Zn1 O7 87.18(5) . 2_766 ?
N1 Zn1 O7 101.33(5) . 2_766 ?
O4 Zn1 O7 88.42(6) 2_766 2_766 ?
O8 Zn1 O7 159.26(5) . 2_766 ?
O3 Zn1 Zn1 85.29(3) . 2_766 ?
N1 Zn1 Zn1 169.51(4) . 2_766 ?
O4 Zn1 Zn1 73.91(4) 2_766 2_766 ?
O8 Zn1 Zn1 75.01(4) . 2_766 ?
O7 Zn1 Zn1 84.28(3) 2_766 2_766 ?
C12 O1 C11 104.5(2) . . ?
C13 O2 C11 105.7(2) . . ?
C20 O3 Zn1 120.68(11) . . ?
C20 O4 Zn1 135.01(11) . 2_766 ?
C3 O5 C1 105.53(16) . . ?
C2 O6 C1 105.56(16) . . ?
C10 O7 Zn1 121.36(11) . 2_766 ?
C10 O8 Zn1 135.04(12) . . ?
C25 N1 C21 117.37(15) . . ?
C25 N1 Zn1 122.26(12) . . ?
C21 N1 Zn1 120.32(12) . . ?
O5 C1 O6 108.51(16) . . ?
O5 C1 H1A 110.0 . . ?
O6 C1 H1A 110.0 . . ?
O5 C1 H1B 110.0 . . ?
O6 C1 H1B 110.0 . . ?
H1A C1 H1B 108.4 . . ?
C7 C2 O6 127.95(17) . . ?
C7 C2 C3 122.51(17) . . ?
O6 C2 C3 109.49(16) . . ?
C4 C3 O5 127.91(18) . . ?
C4 C3 C2 121.90(17) . . ?
O5 C3 C2 110.16(17) . . ?
C3 C4 C5 116.76(18) . . ?
C3 C4 H4 121.6 . . ?
C5 C4 H4 121.6 . . ?
C4 C5 C6 122.05(18) . . ?
C4 C5 H5 119.0 . . ?
C6 C5 H5 119.0 . . ?
C5 C6 C7 119.88(16) . . ?
C5 C6 C8 117.64(16) . . ?
C7 C6 C8 122.48(16) . . ?
C2 C7 C6 116.89(16) . . ?
C2 C7 H7 121.6 . . ?
C6 C7 H7 121.6 . . ?
C9 C8 C6 128.81(16) . . ?
C9 C8 H8 115.6 . . ?
C6 C8 H8 115.6 . . ?
C8 C9 C10 121.02(16) . . ?
C8 C9 H9 119.5 . . ?
C10 C9 H9 119.5 . . ?
O8 C10 O7 124.25(16) . . ?
O8 C10 C9 118.17(15) . . ?
O7 C10 C9 117.57(15) . . ?
O2 C11 O1 109.0(2) . . ?
O2 C11 H11A 109.9 . . ?
O1 C11 H11A 109.9 . . ?
O2 C11 H11B 109.9 . . ?
O1 C11 H11B 109.9 . . ?
H11A C11 H11B 108.3 . . ?
C17 C12 C13 122.6(2) . . ?
C17 C12 O1 127.3(2) . . ?
C13 C12 O1 110.1(2) . . ?
C14 C13 C12 122.0(2) . . ?
C14 C13 O2 128.2(2) . . ?
C12 C13 O2 109.8(2) . . ?
C13 C14 C15 116.4(2) . . ?
C13 C14 H14 121.8 . . ?
C15 C14 H14 121.8 . . ?
C16 C15 C14 122.7(2) . . ?
C16 C15 H15 118.7 . . ?
C14 C15 H15 118.7 . . ?
C15 C16 C17 119.41(18) . . ?
C15 C16 C18 118.76(18) . . ?
C17 C16 C18 121.81(17) . . ?
C12 C17 C16 116.9(2) . . ?
C12 C17 H17 121.5 . . ?
C16 C17 H17 121.5 . . ?
C19 C18 C16 128.86(17) . . ?
C19 C18 H18 115.6 . . ?
C16 C18 H18 115.6 . . ?
C18 C19 C20 121.89(16) . . ?
C18 C19 H19 119.1 . . ?
C20 C19 H19 119.1 . . ?
O4 C20 O3 124.81(15) . . ?
O4 C20 C19 117.83(14) . . ?
O3 C20 C19 117.36(14) . . ?
N1 C21 C22 122.9(2) . . ?
N1 C21 H21 118.6 . . ?
C22 C21 H21 118.6 . . ?
C21 C22 C23 120.5(2) . . ?
C21 C22 H22 119.8 . . ?
C23 C22 H22 119.8 . . ?
C24 C23 C22 116.62(17) . . ?
C24 C23 C26 134.0(3) . . ?
C22 C23 C26 109.4(3) . . ?
C24 C23 C26' 97.5(3) . . ?
C22 C23 C26' 145.8(3) . . ?
C23 C24 C25 120.4(2) . . ?
C23 C24 H24 119.8 . . ?
C25 C24 H24 119.8 . . ?
N1 C25 C24 122.2(2) . . ?
N1 C25 H25 118.9 . . ?
C24 C25 H25 118.9 . . ?
C27 O9 H9A 109.5 . . ?
O9 C27 H27A 109.5 . . ?
O9 C27 H27B 109.5 . . ?
H27A C27 H27B 109.5 . . ?
O9 C27 H27C 109.5 . . ?
H27A C27 H27C 109.5 . . ?
H27B C27 H27C 109.5 . . ?
C26 C26 C23 117.8(4) 2_656 . ?
C26 C26 H26A 121.1 2_656 . ?
C23 C26 H26A 121.1 . . ?
C26' C26' C23 113.7(7) 2_656 . ?
C26' C26' H26B 123.2 2_656 . ?
C23 C26' H26B 123.2 . . ?

loop_
_geom_bond_atom_site_label_1
_geom_bond_atom_site_label_2
_geom_bond_distance
_geom_bond_site_symmetry_2
_geom_bond_publ_flag
Zn1 O3 2.0251(11) . ?
Zn1 N1 2.0366(12) . ?
Zn1 O4 2.0400(12) 2_766 ?
Zn1 O8 2.0504(12) . ?
Zn1 O7 2.0720(12) 2_766 ?
Zn1 Zn1 2.9569(3) 2_766 ?
O1 C12 1.375(3) . ?
O1 C11 1.436(3) . ?
O2 C13 1.374(3) . ?
O2 C11 1.401(4) . ?
O3 C20 1.2589(19) . ?
O4 C20 1.254(2) . ?
O5 C3 1.373(2) . ?
O5 C1 1.419(3) . ?
O6 C2 1.375(2) . ?
O6 C1 1.428(3) . ?
O7 C10 1.262(2) . ?
O8 C10 1.251(2) . ?
N1 C25 1.330(2) . ?
N1 C21 1.336(2) . ?
C1 H1A 0.9700 . ?
C1 H1B 0.9700 . ?
C2 C7 1.365(2) . ?
C2 C3 1.379(3) . ?
C3 C4 1.362(3) . ?
C4 C5 1.391(3) . ?
C4 H4 0.9300 . ?
C5 C6 1.393(2) . ?
C5 H5 0.9300 . ?
C6 C7 1.407(2) . ?
C6 C8 1.462(2) . ?
C7 H7 0.9300 . ?
C8 C9 1.328(2) . ?
C8 H8 0.9300 . ?
C9 C10 1.480(2) . ?
C9 H9 0.9300 . ?
C11 H11A 0.9700 . ?
C11 H11B 0.9700 . ?
C12 C17 1.364(3) . ?
C12 C13 1.372(3) . ?
C13 C14 1.350(4) . ?
C14 C15 1.392(3) . ?
C14 H14 0.9300 . ?
C15 C16 1.382(3) . ?
C15 H15 0.9300 . ?
C16 C17 1.400(3) . ?
C16 C18 1.460(2) . ?
C17 H17 0.9300 . ?
C18 C19 1.322(2) . ?
C18 H18 0.9300 . ?
C19 C20 1.482(2) . ?
C19 H19 0.9300 . ?
C21 C22 1.369(3) . ?
C21 H21 0.9300 . ?
C22 C23 1.372(4) . ?
C22 H22 0.9300 . ?
C23 C24 1.375(4) . ?
C23 C26 1.503(4) . ?
C23 C26' 1.530(5) . ?
C24 C25 1.387(3) . ?
C24 H24 0.9300 . ?
C25 H25 0.9300 . ?
O9 C27 1.377(4) . ?
O9 H9A 0.8200 . ?
C27 H27A 0.9600 . ?
C27 H27B 0.9600 . ?
C27 H27C 0.9600 . ?
C26 C26 1.309(7) 2_656 ?
C26 H26A 0.9300 . ?
C26' C26' 1.333(12) 2_656 ?
C26' H26B 0.9300 . ?

loop_
_geom_hbond_atom_site_label_D
_geom_hbond_atom_site_label_H
_geom_hbond_atom_site_label_A
_geom_hbond_distance_DH
_geom_hbond_distance_HA
_geom_hbond_distance_DA
_geom_hbond_angle_DHA
_geom_hbond_site_symmetry_A
_geom_hbond_publ_flag
O9 H9A O7 0.82 1.98 2.785(2) 167.6 . yes

loop_
_geom_torsion_atom_site_label_1
_geom_torsion_atom_site_label_2
_geom_torsion_atom_site_label_3
_geom_torsion_atom_site_label_4
_geom_torsion
_geom_torsion_site_symmetry_1
_geom_torsion_site_symmetry_2
_geom_torsion_site_symmetry_3
_geom_torsion_site_symmetry_4
_geom_torsion_publ_flag
C3 O5 C1 O6 -8.0(2) . . . . ?
C2 O6 C1 O5 8.8(2) . . . . ?
C1 O6 C2 C7 176.43(18) . . . . ?
C1 O6 C2 C3 -6.2(2) . . . . ?
C1 O5 C3 C4 -177.7(2) . . . . ?
C1 O5 C3 C2 4.2(2) . . . . ?
C7 C2 C3 C4 0.6(3) . . . . ?
O6 C2 C3 C4 -176.95(19) . . . . ?
C7 C2 C3 O5 178.83(16) . . . . ?
O6 C2 C3 O5 1.3(2) . . . . ?
O5 C3 C4 C5 -177.3(2) . . . . ?
C2 C3 C4 C5 0.6(3) . . . . ?
C3 C4 C5 C6 -1.4(3) . . . . ?
C4 C5 C6 C7 1.1(3) . . . . ?
C4 C5 C6 C8 -179.42(18) . . . . ?
O6 C2 C7 C6 176.16(16) . . . . ?
C3 C2 C7 C6 -0.9(3) . . . . ?
C5 C6 C7 C2 0.1(2) . . . . ?
C8 C6 C7 C2 -179.36(15) . . . . ?
C5 C6 C8 C9 160.62(19) . . . . ?
C7 C6 C8 C9 -19.9(3) . . . . ?
C6 C8 C9 C10 -176.52(16) . . . . ?
Zn1 O8 C10 O7 3.2(3) . . . . ?
Zn1 O8 C10 C9 -177.98(12) . . . . ?
Zn1 O7 C10 O8 -1.0(2) 2_766 . . . ?
Zn1 O7 C10 C9 -179.80(11) 2_766 . . . ?
C8 C9 C10 O8 -9.8(2) . . . . ?
C8 C9 C10 O7 169.09(16) . . . . ?
C13 O2 C11 O1 9.0(3) . . . . ?
C12 O1 C11 O2 -9.1(3) . . . . ?
C11 O1 C12 C17 -176.6(2) . . . . ?
C11 O1 C12 C13 5.6(3) . . . . ?
C17 C12 C13 C14 0.2(4) . . . . ?
O1 C12 C13 C14 178.1(2) . . . . ?
C17 C12 C13 O2 -178.1(2) . . . . ?
O1 C12 C13 O2 -0.2(3) . . . . ?
C11 O2 C13 C14 176.3(3) . . . . ?
C11 O2 C13 C12 -5.5(3) . . . . ?
C12 C13 C14 C15 -0.2(4) . . . . ?
O2 C13 C14 C15 177.8(2) . . . . ?
C13 C14 C15 C16 0.2(4) . . . . ?
C14 C15 C16 C17 -0.2(3) . . . . ?
C14 C15 C16 C18 -179.1(2) . . . . ?
C13 C12 C17 C16 -0.3(3) . . . . ?
O1 C12 C17 C16 -177.8(2) . . . . ?
C15 C16 C17 C12 0.3(3) . . . . ?
C18 C16 C17 C12 179.10(19) . . . . ?
C15 C16 C18 C19 -179.4(2) . . . . ?
C17 C16 C18 C19 1.8(3) . . . . ?
C16 C18 C19 C20 -176.82(17) . . . . ?
Zn1 O4 C20 O3 7.6(3) 2_766 . . . ?
Zn1 O4 C20 C19 -172.89(13) 2_766 . . . ?
Zn1 O3 C20 O4 -2.9(2) . . . . ?
Zn1 O3 C20 C19 177.64(11) . . . . ?
C18 C19 C20 O4 -3.8(3) . . . . ?
C18 C19 C20 O3 175.78(17) . . . . ?
C25 N1 C21 C22 -1.8(3) . . . . ?
Zn1 N1 C21 C22 175.48(17) . . . . ?
N1 C21 C22 C23 1.4(3) . . . . ?
C21 C22 C23 C24 0.3(3) . . . . ?
C21 C22 C23 C26 -179.3(2) . . . . ?
C21 C22 C23 C26' 176.3(4) . . . . ?
C22 C23 C24 C25 -1.3(3) . . . . ?
C26 C23 C24 C25 178.0(3) . . . . ?
C26' C23 C24 C25 -179.1(3) . . . . ?
C21 N1 C25 C24 0.7(3) . . . . ?
Zn1 N1 C25 C24 -176.58(17) . . . . ?
C23 C24 C25 N1 0.9(4) . . . . ?
C24 C23 C26 C26 4.6(5) . . . 2_656 ?
C22 C23 C26 C26 -176.0(3) . . . 2_656 ?
C24 C23 C26' C26' -176.4(5) . . . 2_656 ?
C22 C23 C26' C26' 7.1(9) . . . 2_656 ?
